data_4087105
loop_
_publ_author_name
'Barnett, Brandon R.'
'Labios, Liezel A.'
'Stauber, Julia M.'
'Moore, Curtis E.'
'Rheingold, Arnold L.'
'Figueroa, Joshua S.'

_publ_section_title
;
 Synthetic and Mechanistic Interrogation of Pd/Isocyanide-Catalyzed
 Cross-Coupling: \p-Acidic Ligands Enable Self-Aggregating Monoligated
 Pd(0) Intermediates
;
_journal_issue 4
_journal_name_full Organometallics
_journal_page_first 944
_journal_paper_doi 10.1021/acs.organomet.7b00035
_journal_volume 36
_journal_year 2017
_chemical_formula_moiety 'C96 H111 N3 O3 Pd3, C4 H10 O'
_chemical_formula_sum 'C100 H121 N3 O4 Pd3'
_chemical_formula_weight 1748.19
_chemical_name_common Pd3(u-CO)3(CNArDipp2)3
_space_group_crystal_system triclinic
_space_group_IT_number 2
_space_group_name_Hall '-P 1'
_space_group_name_H-M_alt 'P -1'
_symmetry_space_group_name_Hall '-P 1'
_symmetry_space_group_name_H-M 'P -1'
_atom_sites_solution_hydrogens geom
_atom_sites_solution_primary direct
_audit_creation_date 2016-08-19
_audit_creation_method
;
Olex2 1.2
(compiled Jan 19 2015 12:28:14 for OlexSys, GUI svn.r4998)
;
_cell_angle_alpha 80.016(7)
_cell_angle_beta 84.921(7)
_cell_angle_gamma 65.649(6)
_cell_formula_units_Z 2
_cell_length_a 15.618(8)
_cell_length_b 16.161(8)
_cell_length_c 20.549(10)
_cell_measurement_reflns_used 4102
_cell_measurement_temperature 100(2)
_cell_measurement_theta_max 25.44
_cell_measurement_theta_min 2.30
_cell_volume 4653(4)
_computing_cell_refinement 'Bruker SAINT'
_computing_data_collection 'Bruker APEX2'
_computing_data_reduction 'Bruker SAINT'
_computing_molecular_graphics 'Olex2 (Dolomanov et al., 2009)'
_computing_publication_material 'Olex2 (Dolomanov et al., 2009)'
_computing_structure_refinement 'ShelXL (Sheldrick, 2008)'
_computing_structure_solution 'ShelXS (Sheldrick, 2008)'
_diffrn_ambient_temperature 100.15
_diffrn_measured_fraction_theta_full 0.983
_diffrn_measured_fraction_theta_max 0.983
_diffrn_measurement_device_type 'Bruker APEX-II CCD'
_diffrn_measurement_method '\f and \w scans'
_diffrn_radiation_type MoK\a
_diffrn_radiation_wavelength 0.71073
_diffrn_reflns_av_R_equivalents 0.1542
_diffrn_reflns_av_unetI/netI 0.1883
_diffrn_reflns_Laue_measured_fraction_full 0.983
_diffrn_reflns_Laue_measured_fraction_max 0.983
_diffrn_reflns_limit_h_max 18
_diffrn_reflns_limit_h_min -18
_diffrn_reflns_limit_k_max 18
_diffrn_reflns_limit_k_min -18
_diffrn_reflns_limit_l_max 23
_diffrn_reflns_limit_l_min -23
_diffrn_reflns_number 60240
_diffrn_reflns_point_group_measured_fraction_full 0.983
_diffrn_reflns_point_group_measured_fraction_max 0.983
_diffrn_reflns_theta_full 24.407
_diffrn_reflns_theta_max 24.407
_diffrn_reflns_theta_min 1.399
_diffrn_source 'fine-focus sealed tube'
_exptl_absorpt_coefficient_mu 0.623
_exptl_absorpt_correction_T_max 0.957
_exptl_absorpt_correction_T_min 0.887
_exptl_absorpt_correction_type multi-scan
_exptl_absorpt_process_details SADABS
_exptl_crystal_colour yellow
_exptl_crystal_density_diffrn 1.248
_exptl_crystal_density_meas ?
_exptl_crystal_description block
_exptl_crystal_F_000 1824
_exptl_crystal_size_max 0.08
_exptl_crystal_size_mid 0.05
_exptl_crystal_size_min 0.05
_refine_diff_density_max 0.774
_refine_diff_density_min -0.729
_refine_diff_density_rms 0.097
_refine_ls_extinction_method none
_refine_ls_goodness_of_fit_ref 0.754
_refine_ls_hydrogen_treatment constr
_refine_ls_matrix_type full
_refine_ls_number_parameters 993
_refine_ls_number_reflns 15041
_refine_ls_number_restraints 0
_refine_ls_restrained_S_all 0.754
_refine_ls_R_factor_all 0.1227
_refine_ls_R_factor_gt 0.0496
_refine_ls_shift/su_max 0.001
_refine_ls_shift/su_mean 0.000
_refine_ls_structure_factor_coef Fsqd
_refine_ls_weighting_details 'w=1/[\s^2^(Fo^2^)] where P=(Fo^2^+2Fc^2^)/3'
_refine_ls_weighting_scheme calc
_refine_ls_wR_factor_gt 0.0700
_refine_ls_wR_factor_ref 0.0881
_reflns_Friedel_coverage 0.000
_reflns_number_gt 7599
_reflns_number_total 15041
_reflns_threshold_expression 'I > 2\s(I)'
_cod_data_source_file om7b00035_si_003.cif
_cod_data_source_block jfig189
_cod_depositor_comments
;
The following automatic conversions were performed:

'_exptl_crystal_density_meas' value 'not measured' was changed to '?'
- the value is perceived as not measured.

Automatic conversion script
Id: cif_fix_values 4973 2017-02-22 13:04:09Z antanas 
;
_cod_database_code 4087105
_shelx_space_group_comment
;
The symmetry employed for this shelxl refinement is uniquely defined
by the following loop, which should always be used as a source of
symmetry information in preference to the above space-group names.
They are only intended as comments.
;
_shelx_estimated_absorpt_t_max 0.970
_shelx_estimated_absorpt_t_min 0.952
_olex2_refinement_description
;
1. Fixed Uiso
 At 1.2 times of:
  All C(H) groups, All C(H,H) groups
 At 1.5 times of:
  All C(H,H,H) groups
2. Uiso/Uaniso restraints and constraints
Uanis(C2) = Uanis(C1) = Uanis(C3)
Uanis(C6) = Uanis(C4) = Uanis(C5)
3.a Ternary CH refined with riding coordinates:
 C82(H82), C79(H79), C94(H94), C91(H91), C64(H64), C61(H61), C52(H52),
 C49(H49), C31(H31), C34(H34), C22(H22), C19(H19)
3.b Secondary CH2 refined with riding coordinates:
 C2S(H2Sa,H2Sb), C3S(H3Sa,H3Sb)
3.c Aromatic/amide H refined with riding coordinates:
 C77(H77), C76(H76), C75(H75), C71(H71), C70(H70), C69(H69), C89(H89),
 C88(H88), C87(H87), C59(H59), C58(H58), C57(H57), C39(H39), C40(H40), C41(H41),
  C45(H45), C46(H46), C47(H47), C29(H29), C28(H28), C27(H27), C9(H9), C10(H10),
 C11(H11), C17(H17), C16(H16), C15(H15)
3.d Idealised Me refined as rotating group:
 C1S(H1Sa,H1Sb,H1Sc), C4S(H4Sa,H4Sb,H4Sc), C83(H83a,H83b,H83c), C84(H84a,H84b,
 H84c), C81(H81a,H81b,H81c), C80(H80a,H80b,H80c), C96(H96a,H96b,H96c), C95(H95a,
 H95b,H95c), C93(H93a,H93b,H93c), C65(H65a,H65b,H65c), C62(H62a,H62b,H62c),
 C63(H63a,H63b,H63c), C53(H53a,H53b,H53c), C54(H54a,H54b,H54c), C50(H50a,H50b,
 H50c), C32(H32a,H32b,H32c), C33(H33a,H33b,H33c), C35(H35a,H35b,H35c), C36(H36a,
 H36b,H36c), C23(H23a,H23b,H23c), C20(H20a,H20b,H20c), C21(H21a,H21b,H21c),
 C92(H92a,H92b,H92c), C51(H51a,H51b,H51c), C66(H66a,H66b,H66c), C24(H24a,H24b,
 H24c)
;
_shelx_shelxl_version_number 2014/7
_olex2_submission_special_instructions 'No special instructions were received'

loop_
_space_group_symop_operation_xyz
'x, y, z'
'-x, -y, -z'

loop_
_atom_site_label
_atom_site_type_symbol
_atom_site_fract_x
_atom_site_fract_y
_atom_site_fract_z
_atom_site_U_iso_or_equiv
_atom_site_adp_type
_atom_site_occupancy
_atom_site_site_symmetry_order
_atom_site_calc_flag
_atom_site_refinement_flags_posn
C7 C 0.4838(4) 0.8360(4) 0.7529(3) 0.0201(15) Uani 1 1 d .
C2S C 0.6647(6) 0.1170(7) 0.8522(4) 0.074(3) Uani 1 1 d .
H2SA H 0.6079 0.1059 0.8476 0.089 Uiso 1 1 calc R
H2SB H 0.6560 0.1470 0.8918 0.089 Uiso 1 1 calc R
C3 C 1.0501(4) 0.6182(4) 0.6271(3) 0.0247(9) Uani 1 1 d .
N3 N 1.1002(3) 0.6345(3) 0.5855(2) 0.0203(12) Uani 1 1 d .
N1 N 0.5806(3) 0.7778(3) 0.7526(2) 0.0210(13) Uani 1 1 d .
O2 O 0.7466(3) 0.5395(3) 0.8823(2) 0.0440(14) Uani 1 1 d .
Pd1 Pd 0.79473(3) 0.64526(3) 0.75592(2) 0.02343(14) Uani 1 1 d .
C1S C 0.7493(6) 0.0272(6) 0.8602(4) 0.089(4) Uani 1 1 d .
H1SA H 0.7579 -0.0022 0.8209 0.133 Uiso 1 1 calc GR
H1SB H 0.7402 -0.0131 0.8992 0.133 Uiso 1 1 calc GR
H1SC H 0.8052 0.0382 0.8659 0.133 Uiso 1 1 calc GR
C2 C 0.9790(4) 0.3713(4) 0.8642(3) 0.0247(9) Uani 1 1 d .
N2 N 1.0072(3) 0.2970(3) 0.8964(2) 0.0181(12) Uani 1 1 d .
O1 O 0.8179(3) 0.7839(3) 0.6427(2) 0.0473(14) Uani 1 1 d .
Pd2 Pd 0.93526(3) 0.48946(3) 0.80586(2) 0.02309(14) Uani 1 1 d .
C3S C 0.5987(5) 0.2615(6) 0.7852(4) 0.057(2) Uani 1 1 d .
H3SA H 0.5892 0.2943 0.8234 0.069 Uiso 1 1 calc R
H3SB H 0.5406 0.2529 0.7797 0.069 Uiso 1 1 calc R
C1 C 0.6599(4) 0.7308(4) 0.7548(3) 0.0247(9) Uani 1 1 d .
O3 O 1.1391(3) 0.4408(4) 0.7634(2) 0.079(2) Uani 1 1 d .
Pd3 Pd 0.96590(3) 0.59704(3) 0.69954(2) 0.02252(14) Uani 1 1 d .
C5 C 0.7963(4) 0.5508(4) 0.8380(3) 0.0349(11) Uani 1 1 d .
C4S C 0.6189(5) 0.3164(6) 0.7240(4) 0.080(3) Uani 1 1 d .
H4SA H 0.6749 0.3267 0.7304 0.121 Uiso 1 1 calc GR
H4SB H 0.5651 0.3757 0.7149 0.121 Uiso 1 1 calc GR
H4SC H 0.6297 0.2828 0.6865 0.121 Uiso 1 1 calc GR
O1S O 0.6764(3) 0.1743(4) 0.7964(2) 0.0567(15) Uani 1 1 d .
C4 C 0.8432(4) 0.7126(5) 0.6786(3) 0.0349(11) Uani 1 1 d .
C6 C 1.0571(5) 0.4822(5) 0.7571(3) 0.0349(11) Uani 1 1 d .
C78 C 0.9666(4) 0.8829(4) 0.5449(3) 0.0210(15) Uani 1 1 d .
C77 C 0.8961(4) 0.9418(4) 0.5823(3) 0.0242(16) Uani 1 1 d .
H77 H 0.8374 0.9813 0.5628 0.029 Uiso 1 1 calc R
C76 C 0.9107(4) 0.9434(4) 0.6482(3) 0.0262(16) Uani 1 1 d .
H76 H 0.8628 0.9847 0.6729 0.031 Uiso 1 1 calc R
C75 C 0.9945(4) 0.8852(4) 0.6768(3) 0.0250(16) Uani 1 1 d .
H75 H 1.0033 0.8864 0.7217 0.030 Uiso 1 1 calc R
C74 C 1.0684(4) 0.8233(4) 0.6419(3) 0.0206(15) Uani 1 1 d .
C82 C 1.1590(4) 0.7592(4) 0.6766(3) 0.0238(16) Uani 1 1 d .
H82 H 1.1965 0.7128 0.6473 0.029 Uiso 1 1 calc R
C83 C 1.2174(4) 0.8118(4) 0.6877(3) 0.0361(18) Uani 1 1 d .
H83A H 1.2318 0.8418 0.6451 0.054 Uiso 1 1 calc GR
H83B H 1.2761 0.7688 0.7093 0.054 Uiso 1 1 calc GR
H83C H 1.1817 0.8584 0.7158 0.054 Uiso 1 1 calc GR
C84 C 1.1407(4) 0.7062(4) 0.7441(3) 0.0382(19) Uani 1 1 d .
H84A H 1.1132 0.7491 0.7761 0.057 Uiso 1 1 calc GR
H84B H 1.2003 0.6577 0.7608 0.057 Uiso 1 1 calc GR
H84C H 1.0973 0.6788 0.7376 0.057 Uiso 1 1 calc GR
C79 C 0.9451(4) 0.8752(4) 0.4754(3) 0.0234(15) Uani 1 1 d .
H79 H 1.0064 0.8497 0.4509 0.028 Uiso 1 1 calc R
C81 C 0.8994(4) 0.8048(4) 0.4816(3) 0.0342(18) Uani 1 1 d .
H81A H 0.9414 0.7459 0.5057 0.051 Uiso 1 1 calc GR
H81B H 0.8889 0.7963 0.4374 0.051 Uiso 1 1 calc GR
H81C H 0.8392 0.8280 0.5056 0.051 Uiso 1 1 calc GR
C80 C 0.8835(4) 0.9664(4) 0.4350(3) 0.0377(19) Uani 1 1 d .
H80A H 0.8202 0.9893 0.4549 0.057 Uiso 1 1 calc GR
H80B H 0.8800 0.9571 0.3896 0.057 Uiso 1 1 calc GR
H80C H 0.9108 1.0113 0.4346 0.057 Uiso 1 1 calc GR
C71 C 1.1850(4) 0.7992(4) 0.4878(3) 0.0267(16) Uani 1 1 d .
H71 H 1.1728 0.8626 0.4826 0.032 Uiso 1 1 calc R
C70 C 1.2553(4) 0.7421(5) 0.4496(3) 0.0304(17) Uani 1 1 d .
H70 H 1.2905 0.7671 0.4186 0.036 Uiso 1 1 calc R
C69 C 1.2746(4) 0.6497(4) 0.4562(3) 0.0232(16) Uani 1 1 d .
H69 H 1.3236 0.6118 0.4301 0.028 Uiso 1 1 calc R
C68 C 1.2227(4) 0.6106(4) 0.5010(3) 0.0198(15) Uani 1 1 d .
C85 C 1.2344(4) 0.5131(4) 0.5072(3) 0.0172(14) Uani 1 1 d .
C90 C 1.2862(4) 0.4476(4) 0.5602(3) 0.0243(16) Uani 1 1 d .
C89 C 1.2886(4) 0.3587(4) 0.5684(3) 0.0287(16) Uani 1 1 d .
H89 H 1.3225 0.3138 0.6037 0.034 Uiso 1 1 calc R
C88 C 1.2415(4) 0.3366(4) 0.5249(3) 0.0315(17) Uani 1 1 d .
H88 H 1.2433 0.2763 0.5308 0.038 Uiso 1 1 calc R
C87 C 1.1921(4) 0.4002(4) 0.4731(3) 0.0308(17) Uani 1 1 d .
H87 H 1.1611 0.3829 0.4436 0.037 Uiso 1 1 calc R
C86 C 1.1872(4) 0.4906(4) 0.4633(3) 0.0254(16) Uani 1 1 d .
C94 C 1.1323(5) 0.5584(4) 0.4057(3) 0.0359(18) Uani 1 1 d .
H94 H 1.1282 0.6202 0.4114 0.043 Uiso 1 1 calc R
C96 C 1.0319(4) 0.5659(5) 0.4042(3) 0.056(2) Uani 1 1 d .
H96A H 1.0330 0.5078 0.3953 0.084 Uiso 1 1 calc GR
H96B H 0.9974 0.6156 0.3693 0.084 Uiso 1 1 calc GR
H96C H 1.0006 0.5791 0.4470 0.084 Uiso 1 1 calc GR
C95 C 1.1858(5) 0.5354(5) 0.3396(3) 0.054(2) Uani 1 1 d .
H95A H 1.1947 0.4735 0.3336 0.081 Uiso 1 1 calc GR
H95B H 1.2473 0.5381 0.3404 0.081 Uiso 1 1 calc GR
H95C H 1.1494 0.5800 0.3030 0.081 Uiso 1 1 calc GR
C91 C 1.3414(4) 0.4720(4) 0.6055(3) 0.0358(18) Uani 1 1 d .
H91 H 1.3096 0.5398 0.6055 0.043 Uiso 1 1 calc R
C93 C 1.3442(4) 0.4259(5) 0.6773(3) 0.054(2) Uani 1 1 d .
H93A H 1.2806 0.4333 0.6926 0.081 Uiso 1 1 calc GR
H93B H 1.3688 0.4545 0.7050 0.081 Uiso 1 1 calc GR
H93C H 1.3851 0.3604 0.6803 0.081 Uiso 1 1 calc GR
C37 C 1.0402(4) 0.2071(4) 0.9317(3) 0.0185(14) Uani 1 1 d .
C38 C 1.1046(4) 0.1351(4) 0.9001(3) 0.0195(15) Uani 1 1 d .
C55 C 1.1317(4) 0.1569(4) 0.8286(3) 0.0222(15) Uani 1 1 d .
C60 C 1.2131(4) 0.1754(4) 0.8135(3) 0.0239(16) Uani 1 1 d .
C59 C 1.2314(4) 0.2031(4) 0.7468(3) 0.0275(16) Uani 1 1 d .
H59 H 1.2851 0.2165 0.7355 0.033 Uiso 1 1 calc R
C58 C 1.1726(4) 0.2112(4) 0.6975(3) 0.0321(17) Uani 1 1 d .
H58 H 1.1856 0.2308 0.6529 0.039 Uiso 1 1 calc R
C57 C 1.0940(4) 0.1905(4) 0.7132(3) 0.0290(17) Uani 1 1 d .
H57 H 1.0546 0.1947 0.6790 0.035 Uiso 1 1 calc R
C56 C 1.0727(4) 0.1635(4) 0.7793(3) 0.0216(15) Uani 1 1 d .
C64 C 0.9857(4) 0.1410(4) 0.7940(3) 0.0276(16) Uani 1 1 d .
H64 H 0.9719 0.1402 0.8425 0.033 Uiso 1 1 calc R
C65 C 1.0084(5) 0.0442(5) 0.7794(3) 0.057(2) Uani 1 1 d .
H65A H 1.0181 0.0433 0.7317 0.085 Uiso 1 1 calc GR
H65B H 0.9560 0.0268 0.7948 0.085 Uiso 1 1 calc GR
H65C H 1.0657 0.0004 0.8024 0.085 Uiso 1 1 calc GR
C61 C 1.2775(4) 0.1684(4) 0.8673(3) 0.0298(17) Uani 1 1 d .
H61 H 1.2709 0.1243 0.9060 0.036 Uiso 1 1 calc R
C62 C 1.2507(4) 0.2615(5) 0.8905(3) 0.051(2) Uani 1 1 d .
H62A H 1.2581 0.3054 0.8536 0.076 Uiso 1 1 calc GR
H62B H 1.2916 0.2540 0.9265 0.076 Uiso 1 1 calc GR
H62C H 1.1851 0.2844 0.9062 0.076 Uiso 1 1 calc GR
C63 C 1.3818(4) 0.1317(4) 0.8442(3) 0.0375(19) Uani 1 1 d .
H63A H 1.3977 0.0754 0.8253 0.056 Uiso 1 1 calc GR
H63B H 1.4220 0.1183 0.8820 0.056 Uiso 1 1 calc GR
H63C H 1.3918 0.1781 0.8107 0.056 Uiso 1 1 calc GR
C39 C 1.1349(4) 0.0468(4) 0.9351(3) 0.0249(16) Uani 1 1 d .
H39 H 1.1780 -0.0037 0.9151 0.030 Uiso 1 1 calc R
C40 C 1.1021(4) 0.0320(4) 0.9999(3) 0.0263(16) Uani 1 1 d .
H40 H 1.1235 -0.0288 1.0235 0.032 Uiso 1 1 calc R
C41 C 1.0391(4) 0.1042(4) 1.0303(3) 0.0233(16) Uani 1 1 d .
H41 H 1.0176 0.0925 1.0743 0.028 Uiso 1 1 calc R
C42 C 1.0070(4) 0.1940(4) 0.9971(3) 0.0189(15) Uani 1 1 d .
C43 C 0.9396(4) 0.2760(4) 1.0272(3) 0.0230(15) Uani 1 1 d .
C44 C 0.8434(4) 0.3106(4) 1.0144(3) 0.0267(16) Uani 1 1 d .
C52 C 0.8022(4) 0.2635(4) 0.9763(3) 0.0307(17) Uani 1 1 d .
H52 H 0.8562 0.2141 0.9571 0.037 Uiso 1 1 calc R
C53 C 0.7486(5) 0.2160(4) 1.0236(3) 0.052(2) Uani 1 1 d .
H53A H 0.7889 0.1773 1.0606 0.078 Uiso 1 1 calc GR
H53B H 0.7311 0.1779 0.9998 0.078 Uiso 1 1 calc GR
H53C H 0.6918 0.2627 1.0404 0.078 Uiso 1 1 calc GR
C54 C 0.7403(5) 0.3265(5) 0.9186(3) 0.060(2) Uani 1 1 d .
H54A H 0.6882 0.3779 0.9353 0.090 Uiso 1 1 calc GR
H54B H 0.7153 0.2917 0.8973 0.090 Uiso 1 1 calc GR
H54C H 0.7780 0.3503 0.8865 0.090 Uiso 1 1 calc GR
C45 C 0.7838(5) 0.3903(5) 1.0397(3) 0.0393(19) Uani 1 1 d .
H45 H 0.7184 0.4154 1.0315 0.047 Uiso 1 1 calc R
C46 C 0.8185(5) 0.4336(5) 1.0767(3) 0.045(2) Uani 1 1 d .
H46 H 0.7766 0.4869 1.0944 0.054 Uiso 1 1 calc R
C47 C 0.9143(5) 0.3994(5) 1.0881(3) 0.0401(19) Uani 1 1 d .
H47 H 0.9376 0.4293 1.1134 0.048 Uiso 1 1 calc R
C48 C 0.9766(5) 0.3204(5) 1.0623(3) 0.0318(17) Uani 1 1 d .
C49 C 1.0807(5) 0.2860(5) 1.0742(3) 0.042(2) Uani 1 1 d .
H49 H 1.1140 0.2356 1.0472 0.051 Uiso 1 1 calc R
C50 C 1.1178(5) 0.3616(5) 1.0506(3) 0.059(2) Uani 1 1 d .
H50A H 1.1033 0.3853 1.0039 0.089 Uiso 1 1 calc GR
H50B H 1.1860 0.3356 1.0562 0.089 Uiso 1 1 calc GR
H50C H 1.0876 0.4117 1.0768 0.089 Uiso 1 1 calc GR
C25 C 0.4716(4) 0.7540(4) 0.8684(3) 0.0181(15) Uani 1 1 d .
C30 C 0.4863(4) 0.6623(4) 0.8691(3) 0.0235(15) Uani 1 1 d .
C31 C 0.4678(4) 0.6276(4) 0.8093(3) 0.0294(17) Uani 1 1 d .
H31 H 0.4468 0.6807 0.7726 0.035 Uiso 1 1 calc R
C32 C 0.5560(4) 0.5521(4) 0.7849(3) 0.0407(19) Uani 1 1 d .
H32A H 0.6056 0.5750 0.7744 0.061 Uiso 1 1 calc GR
H32B H 0.5415 0.5347 0.7453 0.061 Uiso 1 1 calc GR
H32C H 0.5776 0.4984 0.8196 0.061 Uiso 1 1 calc GR
C33 C 0.3886(4) 0.5943(5) 0.8239(3) 0.045(2) Uani 1 1 d .
H33A H 0.4079 0.5407 0.8587 0.068 Uiso 1 1 calc GR
H33B H 0.3750 0.5772 0.7837 0.068 Uiso 1 1 calc GR
H33C H 0.3321 0.6435 0.8386 0.068 Uiso 1 1 calc GR
C29 C 0.5204(4) 0.5992(4) 0.9270(3) 0.0276(17) Uani 1 1 d .
H29 H 0.5297 0.5370 0.9284 0.033 Uiso 1 1 calc R
C28 C 0.5406(4) 0.6264(5) 0.9822(3) 0.0339(18) Uani 1 1 d .
H28 H 0.5618 0.5833 1.0212 0.041 Uiso 1 1 calc R
C27 C 0.5300(4) 0.7157(5) 0.9806(3) 0.0329(17) Uani 1 1 d .
H27 H 0.5458 0.7331 1.0182 0.039 Uiso 1 1 calc R
C26 C 0.4957(4) 0.7818(4) 0.9235(3) 0.0243(16) Uani 1 1 d .
C34 C 0.4908(4) 0.8774(4) 0.9213(3) 0.0301(17) Uani 1 1 d .
H34 H 0.4579 0.9151 0.8798 0.036 Uiso 1 1 calc R
C35 C 0.4332(4) 0.9249(4) 0.9800(3) 0.0394(19) Uani 1 1 d .
H35A H 0.3700 0.9258 0.9811 0.059 Uiso 1 1 calc GR
H35B H 0.4287 0.9881 0.9744 0.059 Uiso 1 1 calc GR
H35C H 0.4647 0.8909 1.0215 0.059 Uiso 1 1 calc GR
C36 C 0.5900(4) 0.8777(5) 0.9172(3) 0.047(2) Uani 1 1 d .
H36A H 0.6222 0.8464 0.9589 0.070 Uiso 1 1 calc GR
H36B H 0.5845 0.9413 0.9091 0.070 Uiso 1 1 calc GR
H36C H 0.6261 0.8457 0.8809 0.070 Uiso 1 1 calc GR
C9 C 0.3360(4) 0.8853(4) 0.8088(3) 0.0224(16) Uani 1 1 d .
H9 H 0.2966 0.8804 0.8460 0.027 Uiso 1 1 calc R
C10 C 0.2981(4) 0.9525(4) 0.7550(3) 0.0227(15) Uani 1 1 d .
H10 H 0.2342 0.9945 0.7566 0.027 Uiso 1 1 calc R
C11 C 0.3526(4) 0.9591(4) 0.6984(3) 0.0252(16) Uani 1 1 d .
H11 H 0.3250 1.0035 0.6610 0.030 Uiso 1 1 calc R
C12 C 0.4481(4) 0.9004(4) 0.6966(3) 0.0190(15) Uani 1 1 d .
C13 C 0.5085(4) 0.9036(4) 0.6350(3) 0.0186(15) Uani 1 1 d .
C18 C 0.5206(4) 0.8446(4) 0.5891(3) 0.0208(15) Uani 1 1 d .
C17 C 0.5736(4) 0.8511(4) 0.5310(3) 0.0286(17) Uani 1 1 d .
H17 H 0.5807 0.8127 0.4989 0.034 Uiso 1 1 calc R
C16 C 0.6157(4) 0.9131(4) 0.5202(3) 0.0277(17) Uani 1 1 d .
H16 H 0.6508 0.9178 0.4806 0.033 Uiso 1 1 calc R
C15 C 0.6065(4) 0.9682(4) 0.5676(3) 0.0267(16) Uani 1 1 d .
H15 H 0.6370 1.0092 0.5603 0.032 Uiso 1 1 calc R
C14 C 0.5530(4) 0.9648(4) 0.6260(3) 0.0221(15) Uani 1 1 d .
C22 C 0.5466(4) 1.0250(4) 0.6763(3) 0.0302(17) Uani 1 1 d .
H22 H 0.5148 1.0055 0.7166 0.036 Uiso 1 1 calc R
C23 C 0.4872(5) 1.1262(5) 0.6531(3) 0.055(2) Uani 1 1 d .
H23A H 0.5185 1.1488 0.6152 0.082 Uiso 1 1 calc GR
H23B H 0.4795 1.1613 0.6892 0.082 Uiso 1 1 calc GR
H23C H 0.4253 1.1334 0.6401 0.082 Uiso 1 1 calc GR
C19 C 0.4773(4) 0.7739(4) 0.5999(3) 0.0286(17) Uani 1 1 d .
H19 H 0.4422 0.7796 0.6432 0.034 Uiso 1 1 calc R
C20 C 0.5531(4) 0.6751(4) 0.6048(3) 0.0392(19) Uani 1 1 d .
H20A H 0.5229 0.6316 0.6126 0.059 Uiso 1 1 calc GR
H20B H 0.5947 0.6632 0.6414 0.059 Uiso 1 1 calc GR
H20C H 0.5899 0.6675 0.5634 0.059 Uiso 1 1 calc GR
C21 C 0.4067(4) 0.7925(5) 0.5468(3) 0.046(2) Uani 1 1 d .
H21A H 0.3558 0.8535 0.5475 0.068 Uiso 1 1 calc GR
H21B H 0.3805 0.7459 0.5553 0.068 Uiso 1 1 calc GR
H21C H 0.4383 0.7900 0.5033 0.068 Uiso 1 1 calc GR
C67 C 1.1531(4) 0.6714(4) 0.5390(3) 0.0200(15) Uani 1 1 d .
C8 C 0.4304(4) 0.8248(4) 0.8097(3) 0.0208(15) Uani 1 1 d .
C92 C 1.4406(5) 0.4513(6) 0.5788(3) 0.075(3) Uani 1 1 d .
H92A H 1.4747 0.3849 0.5794 0.113 Uiso 1 1 calc GR
H92B H 1.4731 0.4726 0.6065 0.113 Uiso 1 1 calc GR
H92C H 1.4383 0.4830 0.5334 0.113 Uiso 1 1 calc GR
C51 C 1.1048(5) 0.2443(5) 1.1475(3) 0.061(2) Uani 1 1 d .
H51A H 1.0743 0.2924 1.1755 0.092 Uiso 1 1 calc GR
H51B H 1.1730 0.2187 1.1528 0.092 Uiso 1 1 calc GR
H51C H 1.0821 0.1955 1.1607 0.092 Uiso 1 1 calc GR
C66 C 0.8982(5) 0.2118(5) 0.7588(4) 0.070(3) Uani 1 1 d .
H66A H 0.8855 0.2726 0.7695 0.105 Uiso 1 1 calc GR
H66B H 0.8446 0.1960 0.7732 0.105 Uiso 1 1 calc GR
H66C H 0.9079 0.2126 0.7110 0.105 Uiso 1 1 calc GR
C24 C 0.6419(5) 1.0141(5) 0.6969(4) 0.083(3) Uani 1 1 d .
H24A H 0.6715 1.0407 0.6602 0.125 Uiso 1 1 calc GR
H24B H 0.6818 0.9487 0.7090 0.125 Uiso 1 1 calc GR
H24C H 0.6340 1.0458 0.7350 0.125 Uiso 1 1 calc GR
C72 C 1.1318(4) 0.7640(4) 0.5339(3) 0.0206(15) Uani 1 1 d .
C73 C 1.0534(4) 0.8260(4) 0.5742(3) 0.0175(14) Uani 1 1 d .

loop_
_atom_site_aniso_label
_atom_site_aniso_U_11
_atom_site_aniso_U_22
_atom_site_aniso_U_33
_atom_site_aniso_U_23
_atom_site_aniso_U_13
_atom_site_aniso_U_12
C7 0.017(4) 0.013(4) 0.027(4) -0.002(3) -0.002(3) -0.003(3)
C2S 0.100(8) 0.128(10) 0.039(5) -0.003(6) -0.001(5) -0.093(8)
C3 0.024(2) 0.024(2) 0.024(2) -0.0022(18) 0.0025(18) -0.0088(19)
N3 0.020(3) 0.019(3) 0.023(3) -0.003(2) -0.004(2) -0.009(3)
N1 0.023(3) 0.024(3) 0.013(3) 0.003(2) 0.001(2) -0.009(3)
O2 0.031(3) 0.035(3) 0.051(3) 0.011(2) 0.001(2) -0.006(2)
Pd1 0.0199(3) 0.0210(3) 0.0253(3) 0.0006(2) 0.0000(2) -0.0058(2)
C1S 0.081(7) 0.122(10) 0.072(7) 0.042(6) -0.040(6) -0.064(7)
C2 0.024(2) 0.024(2) 0.024(2) -0.0022(18) 0.0025(18) -0.0088(19)
N2 0.013(3) 0.023(3) 0.022(3) -0.010(2) 0.003(2) -0.009(3)
O1 0.042(3) 0.039(3) 0.051(3) 0.004(3) 0.008(3) -0.012(3)
Pd2 0.0223(3) 0.0190(3) 0.0244(3) 0.0012(2) -0.0005(2) -0.0065(2)
C3S 0.046(5) 0.075(7) 0.058(6) -0.029(5) -0.010(4) -0.023(5)
C1 0.024(2) 0.024(2) 0.024(2) -0.0022(18) 0.0025(18) -0.0088(19)
O3 0.025(3) 0.084(5) 0.086(4) 0.042(3) 0.007(3) -0.004(3)
Pd3 0.0225(3) 0.0205(3) 0.0245(3) -0.0020(2) 0.0022(2) -0.0098(3)
C5 0.030(2) 0.033(3) 0.037(3) 0.001(2) 0.004(2) -0.011(2)
C4S 0.070(7) 0.084(8) 0.075(7) -0.005(6) -0.005(5) -0.021(6)
O1S 0.049(4) 0.084(5) 0.044(3) -0.002(3) -0.002(3) -0.037(4)
C4 0.030(2) 0.033(3) 0.037(3) 0.001(2) 0.004(2) -0.011(2)
C6 0.030(2) 0.033(3) 0.037(3) 0.001(2) 0.004(2) -0.011(2)
C78 0.029(4) 0.016(4) 0.027(4) -0.001(3) -0.002(3) -0.020(3)
C77 0.023(4) 0.015(4) 0.035(4) 0.000(3) -0.006(3) -0.008(3)
C76 0.027(4) 0.023(4) 0.028(4) -0.006(3) 0.003(3) -0.009(3)
C75 0.036(4) 0.027(4) 0.020(4) -0.012(3) 0.000(3) -0.018(4)
C74 0.027(4) 0.020(4) 0.022(4) -0.003(3) -0.003(3) -0.016(3)
C82 0.025(4) 0.022(4) 0.022(4) -0.002(3) -0.007(3) -0.007(3)
C83 0.025(4) 0.040(5) 0.043(4) -0.002(4) -0.009(3) -0.013(4)
C84 0.038(4) 0.042(5) 0.038(4) 0.009(4) -0.017(3) -0.023(4)
C79 0.028(4) 0.023(4) 0.025(4) -0.006(3) -0.002(3) -0.014(3)
C81 0.053(5) 0.034(5) 0.028(4) 0.000(3) -0.011(3) -0.030(4)
C80 0.058(5) 0.024(4) 0.033(4) 0.001(3) -0.015(4) -0.018(4)
C71 0.033(4) 0.016(4) 0.033(4) -0.006(3) -0.003(3) -0.011(3)
C70 0.032(4) 0.038(5) 0.029(4) -0.004(4) 0.008(3) -0.024(4)
C69 0.019(4) 0.027(4) 0.021(4) -0.002(3) 0.005(3) -0.008(3)
C68 0.019(4) 0.018(4) 0.024(4) -0.007(3) 0.002(3) -0.007(3)
C85 0.017(3) 0.015(4) 0.019(3) -0.002(3) 0.002(3) -0.006(3)
C90 0.019(4) 0.025(4) 0.029(4) -0.008(3) 0.005(3) -0.007(3)
C89 0.030(4) 0.019(4) 0.032(4) -0.001(3) -0.001(3) -0.006(3)
C88 0.026(4) 0.018(4) 0.049(5) -0.010(4) 0.006(3) -0.007(3)
C87 0.028(4) 0.023(4) 0.042(4) -0.014(3) 0.002(3) -0.009(4)
C86 0.024(4) 0.029(4) 0.024(4) -0.005(3) 0.000(3) -0.011(3)
C94 0.046(5) 0.028(4) 0.045(5) -0.013(4) -0.017(4) -0.019(4)
C96 0.053(5) 0.040(5) 0.075(6) -0.005(4) -0.040(4) -0.012(4)
C95 0.089(6) 0.038(5) 0.035(4) 0.000(4) -0.020(4) -0.025(5)
C91 0.034(4) 0.024(4) 0.046(5) -0.001(4) -0.009(4) -0.007(4)
C93 0.039(5) 0.090(7) 0.038(5) -0.014(4) -0.002(4) -0.029(5)
C37 0.020(4) 0.015(4) 0.022(4) -0.001(3) -0.003(3) -0.008(3)
C38 0.021(4) 0.023(4) 0.024(4) -0.010(3) 0.001(3) -0.016(3)
C55 0.025(4) 0.021(4) 0.021(4) -0.003(3) -0.002(3) -0.008(3)
C60 0.023(4) 0.024(4) 0.023(4) -0.003(3) -0.006(3) -0.007(3)
C59 0.023(4) 0.028(4) 0.032(4) -0.003(3) 0.000(3) -0.011(3)
C58 0.039(4) 0.042(5) 0.023(4) -0.009(3) 0.004(3) -0.023(4)
C57 0.029(4) 0.037(5) 0.025(4) -0.012(3) -0.007(3) -0.013(4)
C56 0.024(4) 0.021(4) 0.021(4) -0.007(3) 0.004(3) -0.010(3)
C64 0.031(4) 0.032(4) 0.028(4) -0.011(3) 0.002(3) -0.019(4)
C65 0.061(6) 0.053(6) 0.080(6) -0.032(5) 0.027(5) -0.043(5)
C61 0.027(4) 0.036(5) 0.024(4) 0.005(3) -0.001(3) -0.014(4)
C62 0.036(5) 0.065(6) 0.057(5) -0.026(4) -0.011(4) -0.018(4)
C63 0.028(4) 0.045(5) 0.035(4) -0.005(4) -0.002(3) -0.011(4)
C39 0.026(4) 0.016(4) 0.030(4) -0.005(3) -0.002(3) -0.004(3)
C40 0.029(4) 0.019(4) 0.030(4) 0.007(3) -0.009(3) -0.012(3)
C41 0.028(4) 0.032(4) 0.014(3) -0.007(3) 0.011(3) -0.017(4)
C42 0.023(4) 0.018(4) 0.021(4) -0.002(3) -0.003(3) -0.015(3)
C43 0.031(4) 0.027(4) 0.014(3) -0.004(3) 0.002(3) -0.016(4)
C44 0.034(4) 0.020(4) 0.022(4) 0.003(3) 0.004(3) -0.009(4)
C52 0.025(4) 0.032(4) 0.039(4) -0.001(3) -0.008(3) -0.016(4)
C53 0.054(5) 0.029(5) 0.079(6) -0.025(4) 0.027(4) -0.023(4)
C54 0.065(6) 0.051(6) 0.070(6) 0.011(5) -0.031(5) -0.031(5)
C45 0.032(4) 0.037(5) 0.043(5) -0.004(4) 0.013(4) -0.011(4)
C46 0.050(5) 0.035(5) 0.045(5) -0.016(4) 0.023(4) -0.014(4)
C47 0.052(5) 0.042(5) 0.033(4) -0.021(4) 0.011(4) -0.023(4)
C48 0.038(4) 0.030(4) 0.031(4) -0.012(3) 0.013(3) -0.017(4)
C49 0.038(5) 0.052(5) 0.044(5) -0.032(4) 0.009(4) -0.019(4)
C50 0.061(6) 0.079(7) 0.064(6) -0.040(5) 0.009(4) -0.044(5)
C25 0.011(3) 0.022(4) 0.018(3) -0.005(3) 0.006(3) -0.004(3)
C30 0.022(4) 0.022(4) 0.024(4) -0.005(3) 0.000(3) -0.006(3)
C31 0.034(4) 0.023(4) 0.031(4) -0.003(3) -0.007(3) -0.009(4)
C32 0.039(5) 0.033(5) 0.047(5) -0.015(4) 0.008(4) -0.010(4)
C33 0.041(5) 0.050(5) 0.051(5) -0.015(4) -0.005(4) -0.021(4)
C29 0.024(4) 0.018(4) 0.038(4) 0.002(3) 0.001(3) -0.009(3)
C28 0.031(4) 0.036(5) 0.028(4) 0.004(4) -0.005(3) -0.010(4)
C27 0.037(4) 0.039(5) 0.028(4) -0.004(4) -0.003(3) -0.021(4)
C26 0.021(4) 0.026(4) 0.026(4) 0.004(3) -0.007(3) -0.012(3)
C34 0.046(5) 0.037(5) 0.019(4) -0.005(3) -0.002(3) -0.028(4)
C35 0.042(5) 0.036(5) 0.042(4) -0.004(4) -0.002(4) -0.018(4)
C36 0.047(5) 0.051(5) 0.055(5) -0.025(4) 0.012(4) -0.029(4)
C9 0.025(4) 0.025(4) 0.019(4) -0.009(3) 0.008(3) -0.012(3)
C10 0.016(4) 0.020(4) 0.032(4) -0.009(3) 0.004(3) -0.006(3)
C11 0.033(4) 0.014(4) 0.024(4) 0.002(3) -0.008(3) -0.005(3)
C12 0.023(4) 0.023(4) 0.014(3) -0.008(3) 0.002(3) -0.010(3)
C13 0.016(3) 0.020(4) 0.013(3) 0.001(3) 0.000(3) -0.002(3)
C18 0.019(4) 0.017(4) 0.027(4) -0.005(3) -0.002(3) -0.006(3)
C17 0.031(4) 0.032(4) 0.022(4) -0.012(3) 0.004(3) -0.009(4)
C16 0.021(4) 0.031(4) 0.024(4) -0.003(3) 0.010(3) -0.005(3)
C15 0.023(4) 0.028(4) 0.029(4) -0.004(3) -0.004(3) -0.010(3)
C14 0.023(4) 0.021(4) 0.021(4) -0.002(3) -0.003(3) -0.007(3)
C22 0.032(4) 0.023(4) 0.040(4) -0.003(3) 0.000(3) -0.016(4)
C23 0.079(6) 0.037(5) 0.046(5) -0.018(4) 0.005(4) -0.018(5)
C19 0.034(4) 0.030(4) 0.022(4) -0.008(3) 0.006(3) -0.014(4)
C20 0.053(5) 0.029(5) 0.042(4) -0.013(4) 0.001(4) -0.020(4)
C21 0.048(5) 0.055(6) 0.042(5) -0.007(4) -0.004(4) -0.028(4)
C67 0.023(4) 0.020(4) 0.019(3) 0.002(3) -0.001(3) -0.012(3)
C8 0.019(4) 0.018(4) 0.024(4) -0.001(3) -0.005(3) -0.006(3)
C92 0.055(6) 0.153(10) 0.048(5) -0.011(6) -0.004(4) -0.074(7)
C51 0.059(6) 0.078(7) 0.056(5) -0.023(5) -0.006(4) -0.031(5)
C66 0.039(5) 0.074(7) 0.091(6) 0.039(5) -0.027(5) -0.031(5)
C24 0.057(6) 0.081(7) 0.115(7) -0.064(6) -0.037(5) -0.005(5)
C72 0.025(4) 0.019(4) 0.021(4) 0.001(3) -0.003(3) -0.013(3)
C73 0.018(3) 0.011(4) 0.027(4) -0.004(3) -0.002(3) -0.009(3)

loop_
_atom_type_symbol
_atom_type_description
_atom_type_scat_dispersion_real
_atom_type_scat_dispersion_imag
_atom_type_scat_source
C C 0.0033 0.0016 'International Tables Vol C Tables 4.2.6.8 and 6.1.1.4'
H H 0.0000 0.0000 'International Tables Vol C Tables 4.2.6.8 and 6.1.1.4'
N N 0.0061 0.0033 'International Tables Vol C Tables 4.2.6.8 and 6.1.1.4'
O O 0.0106 0.0060 'International Tables Vol C Tables 4.2.6.8 and 6.1.1.4'
Pd Pd -0.9988 1.0072 'International Tables Vol C Tables 4.2.6.8 and 6.1.1.4'

loop_
_geom_angle_atom_site_label_1
_geom_angle_atom_site_label_2
_geom_angle_atom_site_label_3
_geom_angle
C12 C7 N1 117.7(5)
C12 C7 C8 124.7(5)
C8 C7 N1 117.6(5)
O1S C2S C1S 109.9(7)
N3 C3 Pd3 176.5(5)
C3 N3 C67 168.9(6)
C1 N1 C7 177.4(6)
C1 Pd1 Pd2 150.60(16)
C1 Pd1 Pd3 148.91(16)
C1 Pd1 C5 100.7(2)
C1 Pd1 C4 99.4(2)
Pd3 Pd1 Pd2 60.28(3)
C5 Pd1 Pd2 50.07(18)
C5 Pd1 Pd3 110.31(18)
C4 Pd1 Pd2 110.01(19)
C4 Pd1 Pd3 49.79(19)
C4 Pd1 C5 159.6(3)
N2 C2 Pd2 176.0(5)
C2 N2 C37 177.1(6)
Pd1 Pd2 Pd3 59.82(3)
C2 Pd2 Pd1 150.02(17)
C2 Pd2 Pd3 148.90(17)
C2 Pd2 C5 101.3(2)
C2 Pd2 C6 101.0(2)
C5 Pd2 Pd1 49.51(17)
C5 Pd2 Pd3 109.28(17)
C6 Pd2 Pd1 108.78(18)
C6 Pd2 Pd3 49.31(18)
C6 Pd2 C5 157.1(3)
O1S C3S C4S 108.6(6)
N1 C1 Pd1 176.8(6)
C3 Pd3 Pd1 149.94(17)
C3 Pd3 Pd2 149.84(17)
C3 Pd3 C4 101.4(2)
C3 Pd3 C6 101.7(2)
Pd1 Pd3 Pd2 59.90(2)
C4 Pd3 Pd1 48.88(17)
C4 Pd3 Pd2 108.72(17)
C6 Pd3 Pd1 108.32(17)
C6 Pd3 Pd2 48.76(17)
C6 Pd3 C4 155.9(2)
O2 C5 Pd1 140.2(5)
O2 C5 Pd2 139.2(5)
Pd1 C5 Pd2 80.4(2)
C2S O1S C3S 113.5(6)
Pd1 C4 Pd3 81.3(2)
O1 C4 Pd1 140.3(5)
O1 C4 Pd3 138.2(5)
Pd2 C6 Pd3 81.9(2)
O3 C6 Pd2 139.0(5)
O3 C6 Pd3 138.4(5)
C77 C78 C79 119.6(5)
C77 C78 C73 118.8(5)
C73 C78 C79 121.4(5)
C78 C77 C76 120.9(6)
C75 C76 C77 119.6(6)
C76 C75 C74 122.3(6)
C75 C74 C82 119.9(5)
C75 C74 C73 117.0(5)
C73 C74 C82 123.1(5)
C74 C82 C83 110.9(5)
C74 C82 C84 112.2(5)
C83 C82 C84 109.8(5)
C78 C79 C81 108.6(4)
C80 C79 C78 114.5(5)
C80 C79 C81 110.6(5)
C70 C71 C72 120.6(6)
C69 C70 C71 120.9(6)
C70 C69 C68 121.1(6)
C69 C68 C85 124.2(5)
C69 C68 C67 115.6(5)
C67 C68 C85 120.1(5)
C90 C85 C68 120.0(5)
C86 C85 C68 118.4(5)
C86 C85 C90 121.5(6)
C85 C90 C91 120.8(6)
C89 C90 C85 118.6(6)
C89 C90 C91 120.6(6)
C88 C89 C90 119.8(6)
C87 C88 C89 121.4(6)
C88 C87 C86 120.7(6)
C85 C86 C87 118.0(6)
C85 C86 C94 122.9(6)
C87 C86 C94 119.1(6)
C86 C94 C96 112.9(5)
C86 C94 C95 110.7(5)
C96 C94 C95 111.6(5)
C90 C91 C93 114.4(5)
C92 C91 C90 110.8(5)
C92 C91 C93 109.9(5)
C38 C37 N2 118.3(5)
C38 C37 C42 123.3(5)
C42 C37 N2 118.4(5)
C37 C38 C55 118.5(5)
C39 C38 C37 117.6(5)
C39 C38 C55 123.7(5)
C60 C55 C38 119.7(5)
C56 C55 C38 118.7(5)
C56 C55 C60 121.5(5)
C55 C60 C61 121.5(5)
C59 C60 C55 117.9(5)
C59 C60 C61 120.6(5)
C58 C59 C60 121.2(6)
C59 C58 C57 120.1(6)
C58 C57 C56 120.5(6)
C55 C56 C57 118.8(5)
C55 C56 C64 122.6(5)
C57 C56 C64 118.6(5)
C65 C64 C56 109.9(5)
C66 C64 C56 113.8(5)
C66 C64 C65 111.7(6)
C60 C61 C62 111.6(5)
C60 C61 C63 111.7(5)
C62 C61 C63 109.0(5)
C38 C39 C40 120.1(6)
C41 C40 C39 121.2(6)
C40 C41 C42 120.6(5)
C37 C42 C43 119.3(5)
C41 C42 C37 117.2(5)
C41 C42 C43 123.5(5)
C44 C43 C42 119.5(6)
C48 C43 C42 118.4(6)
C48 C43 C44 121.9(6)
C43 C44 C52 122.6(6)
C45 C44 C43 117.8(6)
C45 C44 C52 119.5(6)
C44 C52 C53 110.3(5)
C44 C52 C54 114.3(5)
C54 C52 C53 110.8(5)
C46 C45 C44 121.2(7)
C45 C46 C47 120.4(7)
C46 C47 C48 120.0(7)
C43 C48 C47 118.6(6)
C43 C48 C49 122.6(6)
C47 C48 C49 118.8(6)
C48 C49 C50 111.9(6)
C48 C49 C51 111.7(5)
C50 C49 C51 111.3(6)
C30 C25 C26 120.8(5)
C30 C25 C8 120.8(5)
C26 C25 C8 118.4(5)
C25 C30 C31 122.8(5)
C25 C30 C29 118.6(6)
C29 C30 C31 118.6(6)
C30 C31 C32 112.6(5)
C30 C31 C33 111.4(5)
C33 C31 C32 110.2(5)
C28 C29 C30 121.1(6)
C27 C28 C29 120.4(6)
C28 C27 C26 120.7(6)
C25 C26 C34 121.8(5)
C27 C26 C25 118.4(6)
C27 C26 C34 119.7(6)
C26 C34 C35 113.0(5)
C26 C34 C36 111.4(6)
C36 C34 C35 110.5(5)
C10 C9 C8 121.5(5)
C9 C10 C11 120.9(6)
C10 C11 C12 120.0(5)
C7 C12 C11 116.9(5)
C7 C12 C13 121.7(5)
C11 C12 C13 121.3(5)
C18 C13 C12 119.8(5)
C18 C13 C14 121.3(5)
C14 C13 C12 118.9(5)
C13 C18 C17 119.1(6)
C13 C18 C19 122.1(5)
C17 C18 C19 118.8(5)
C16 C17 C18 120.4(6)
C17 C16 C15 119.8(6)
C16 C15 C14 121.6(6)
C13 C14 C15 117.7(6)
C13 C14 C22 122.8(5)
C15 C14 C22 119.5(6)
C14 C22 C23 112.6(5)
C14 C22 C24 113.1(6)
C24 C22 C23 109.3(6)
C18 C19 C20 111.7(5)
C21 C19 C18 111.9(5)
C21 C19 C20 110.9(5)
C68 C67 N3 117.4(5)
C72 C67 N3 117.6(5)
C72 C67 C68 124.9(5)
C7 C8 C25 122.7(5)
C9 C8 C7 115.9(5)
C9 C8 C25 121.4(5)
C71 C72 C73 121.0(5)
C67 C72 C71 116.8(6)
C67 C72 C73 122.2(5)
C78 C73 C74 121.3(5)
C78 C73 C72 119.7(5)
C74 C73 C72 119.0(5)

loop_
_geom_bond_atom_site_label_1
_geom_bond_atom_site_label_2
_geom_bond_distance
C7 N1 1.413(7)
C7 C12 1.396(7)
C7 C8 1.403(7)
C2S C1S 1.502(10)
C2S O1S 1.393(7)
C3 N3 1.179(6)
C3 Pd3 1.977(6)
N3 C67 1.420(6)
N1 C1 1.156(7)
O2 C5 1.183(6)
Pd1 Pd2 2.6750(11)
Pd1 C1 1.985(6)
Pd1 Pd3 2.6726(13)
Pd1 C5 2.063(6)
Pd1 C4 2.036(6)
C2 N2 1.188(7)
C2 Pd2 1.956(6)
N2 C37 1.410(7)
O1 C4 1.187(7)
Pd2 Pd3 2.6851(11)
Pd2 C5 2.080(6)
Pd2 C6 2.039(6)
C3S C4S 1.498(8)
C3S O1S 1.428(8)
O3 C6 1.182(7)
Pd3 C4 2.064(7)
Pd3 C6 2.056(7)
C78 C77 1.397(7)
C78 C79 1.531(7)
C78 C73 1.404(7)
C77 C76 1.398(7)
C76 C75 1.368(7)
C75 C74 1.413(7)
C74 C82 1.516(7)
C74 C73 1.421(7)
C82 C83 1.533(7)
C82 C84 1.568(7)
C79 C81 1.557(7)
C79 C80 1.528(7)
C71 C70 1.392(8)
C71 C72 1.406(7)
C70 C69 1.380(8)
C69 C68 1.411(7)
C68 C85 1.493(7)
C68 C67 1.412(7)
C85 C90 1.418(7)
C85 C86 1.395(8)
C90 C89 1.403(8)
C90 C91 1.521(8)
C89 C88 1.382(8)
C88 C87 1.377(8)
C87 C86 1.410(8)
C86 C94 1.513(8)
C94 C96 1.526(8)
C94 C95 1.549(8)
C91 C93 1.527(7)
C91 C92 1.517(8)
C37 C38 1.403(7)
C37 C42 1.410(7)
C38 C55 1.516(7)
C38 C39 1.388(7)
C55 C60 1.418(7)
C55 C56 1.391(7)
C60 C59 1.409(7)
C60 C61 1.520(8)
C59 C58 1.379(7)
C58 C57 1.399(7)
C57 C56 1.406(7)
C56 C64 1.539(7)
C64 C65 1.534(8)
C64 C66 1.516(8)
C61 C62 1.536(8)
C61 C63 1.547(7)
C39 C40 1.401(7)
C40 C41 1.386(8)
C41 C42 1.393(7)
C42 C43 1.504(8)
C43 C44 1.402(8)
C43 C48 1.401(8)
C44 C52 1.520(8)
C44 C45 1.398(8)
C52 C53 1.535(7)
C52 C54 1.532(8)
C45 C46 1.389(9)
C46 C47 1.390(8)
C47 C48 1.406(8)
C48 C49 1.513(8)
C49 C50 1.546(8)
C49 C51 1.552(8)
C25 C30 1.402(8)
C25 C26 1.420(8)
C25 C8 1.493(7)
C30 C31 1.529(8)
C30 C29 1.409(7)
C31 C32 1.530(8)
C31 C33 1.529(7)
C29 C28 1.390(8)
C28 C27 1.377(8)
C27 C26 1.418(7)
C26 C34 1.508(8)
C34 C35 1.554(8)
C34 C36 1.545(8)
C9 C10 1.387(7)
C9 C8 1.393(7)
C10 C11 1.395(7)
C11 C12 1.401(7)
C12 C13 1.516(7)
C13 C18 1.401(8)
C13 C14 1.406(7)
C18 C17 1.406(7)
C18 C19 1.530(7)
C17 C16 1.388(8)
C16 C15 1.390(8)
C15 C14 1.406(7)
C14 C22 1.508(8)
C22 C23 1.523(8)
C22 C24 1.515(8)
C19 C20 1.539(8)
C19 C21 1.525(8)
C67 C72 1.379(8)
C72 C73 1.512(7)
